data_7017654
loop_
_publ_author_name
'Kobelt, Claudia'
'Burschka, Christian'
'Bertermann, R\"udiger'
'Fonseca Guerra, C.'
'Bickelhaupt, F. Matthias'
'Tacke, Reinhold'

_publ_section_title
;
 Synthesis and structural characterisation of neutral pentacoordinate
 silicon(iv) complexes with a tridentate dianionic N,N,S chelate ligand.
;
_journal_issue 7
_journal_name_full 'Dalton transactions (Cambridge, England : 2003)'
_journal_page_first 2148
_journal_page_last 2162
_journal_paper_doi 10.1039/c1dt11306b
_journal_volume 41
_journal_year 2012
_chemical_formula_moiety 'C19 H15 N3 S2 Si'
_chemical_formula_sum 'C19 H15 N3 S2 Si'
_chemical_formula_weight 377.55
_chemical_name_systematic
;
?
;
_space_group_IT_number 61
_symmetry_cell_setting orthorhombic
_symmetry_space_group_name_Hall '-P 2ac 2ab'
_symmetry_space_group_name_H-M 'P b c a'
_atom_sites_solution_hydrogens geom
_atom_sites_solution_primary direct
_atom_sites_solution_secondary difmap
_audit_creation_method SHELXL-97
_cell_angle_alpha 90.00
_cell_angle_beta 90.00
_cell_angle_gamma 90.00
_cell_formula_units_Z 16
_cell_length_a 11.1469(13)
_cell_length_b 22.193(3)
_cell_length_c 29.661(5)
_cell_measurement_reflns_used 5000
_cell_measurement_temperature 173(2)
_cell_measurement_theta_max 24.5
_cell_measurement_theta_min 5.15
_cell_volume 7337.6(18)
_computing_cell_refinement Stoe-IPDS
_computing_data_collection Stoe-IPDS
_computing_data_reduction Stoe-IPDS
_computing_molecular_graphics Ortep/Povray
_computing_publication_material Bruker-SHELXTL
_computing_structure_refinement 'SHELXL-97 (Sheldrick, 2008)'
_computing_structure_solution 'SHELXS-97 (Sheldrick, 2008)'
_diffrn_ambient_temperature 173(2)
_diffrn_measured_fraction_theta_full 0.995
_diffrn_measured_fraction_theta_max 0.995
_diffrn_measurement_device_type image_plate_Stoe-IPDS
_diffrn_measurement_method omega_scan
_diffrn_radiation_monochromator graphite
_diffrn_radiation_source 'fine-focus sealed tube'
_diffrn_radiation_type MoK\a
_diffrn_radiation_wavelength 0.71073
_diffrn_reflns_av_R_equivalents 0.0484
_diffrn_reflns_av_sigmaI/netI 0.0317
_diffrn_reflns_limit_h_max 14
_diffrn_reflns_limit_h_min -13
_diffrn_reflns_limit_k_max 29
_diffrn_reflns_limit_k_min -28
_diffrn_reflns_limit_l_max 39
_diffrn_reflns_limit_l_min -39
_diffrn_reflns_number 60861
_diffrn_reflns_theta_full 27.99
_diffrn_reflns_theta_max 27.99
_diffrn_reflns_theta_min 2.29
_exptl_absorpt_coefficient_mu 0.362
_exptl_absorpt_correction_T_max 0.8184
_exptl_absorpt_correction_T_min 0.7906
_exptl_absorpt_correction_type multi-scan
_exptl_absorpt_process_details
;
[c.f. r.h. blessing, acta cryst. (1995), a51, 33-38]
;
_exptl_crystal_colour yellow
_exptl_crystal_density_diffrn 1.367
_exptl_crystal_density_method 'not measured'
_exptl_crystal_description block
_exptl_crystal_F_000 3136
_exptl_crystal_size_max .5
_exptl_crystal_size_mid .4
_exptl_crystal_size_min .3
_refine_diff_density_max 1.343
_refine_diff_density_min -0.844
_refine_diff_density_rms 0.064
_refine_ls_extinction_method none
_refine_ls_goodness_of_fit_ref 1.058
_refine_ls_hydrogen_treatment constr
_refine_ls_matrix_type full
_refine_ls_number_parameters 451
_refine_ls_number_reflns 8810
_refine_ls_number_restraints 0
_refine_ls_restrained_S_all 1.058
_refine_ls_R_factor_all 0.0837
_refine_ls_R_factor_gt 0.0571
_refine_ls_shift/su_max 0.000
_refine_ls_shift/su_mean 0.000
_refine_ls_structure_factor_coef Fsqd
_refine_ls_weighting_details 'calc w=1/[\s^2^(Fo^2^)+(0.0956P)^2^+2.3500P] where P=(Fo^2^+2Fc^2^)/3'
_refine_ls_weighting_scheme calc
_refine_ls_wR_factor_gt 0.1548
_refine_ls_wR_factor_ref 0.1711
_reflns_number_gt 5938
_reflns_number_total 8810
_reflns_threshold_expression >2sigma(I)
_cod_data_source_file c1dt11306b.txt
_cod_data_source_block kob01l_4
_cod_original_cell_volume 7337.6(17)
_cod_original_sg_symbol_H-M Pbca
_cod_database_code 7017654

loop_
_symmetry_equiv_pos_as_xyz
'x, y, z'
'-x+1/2, -y, z+1/2'
'-x, y+1/2, -z+1/2'
'x+1/2, -y+1/2, -z'
'-x, -y, -z'
'x-1/2, y, -z-1/2'
'x, -y-1/2, z-1/2'
'-x-1/2, y-1/2, z'

loop_
_atom_site_label
_atom_site_type_symbol
_atom_site_fract_x
_atom_site_fract_y
_atom_site_fract_z
_atom_site_U_iso_or_equiv
_atom_site_adp_type
_atom_site_occupancy
_atom_site_symmetry_multiplicity
_atom_site_calc_flag
_atom_site_refinement_flags
C1 C 1.0787(2) 0.11696(13) 0.15688(9) 0.0429(6) Uani 1 1 d .
C2 C 1.1813(3) 0.13648(18) 0.13428(10) 0.0579(8) Uani 1 1 d .
H2 H 1.1883 0.1773 0.1250 0.070 Uiso 1 1 calc R
C3 C 1.2755(3) 0.0949(2) 0.12517(11) 0.0761(13) Uani 1 1 d .
H3 H 1.3455 0.1078 0.1096 0.091 Uiso 1 1 calc R
C4 C 1.2649(3) 0.0351(2) 0.13917(13) 0.0711(11) Uani 1 1 d .
H4 H 1.3282 0.0075 0.1332 0.085 Uiso 1 1 calc R
C5 C 1.1685(3) 0.01629(18) 0.16052(14) 0.0697(10) Uani 1 1 d .
H5 H 1.1627 -0.0246 0.1698 0.084 Uiso 1 1 calc R
C6 C 1.0750(3) 0.05598(15) 0.16956(12) 0.0570(7) Uani 1 1 d .
H6 H 1.0060 0.0413 0.1849 0.068 Uiso 1 1 calc R
C7 C 0.7382(3) 0.09520(17) 0.13979(14) 0.0659(9) Uani 1 1 d .
C8 C 0.6550(3) 0.0583(2) 0.1182(2) 0.0922(16) Uani 1 1 d .
H8 H 0.6442 0.0611 0.0865 0.111 Uiso 1 1 calc R
C9 C 0.5889(4) 0.0183(3) 0.1428(3) 0.124(3) Uani 1 1 d .
H9 H 0.5336 -0.0075 0.1279 0.149 Uiso 1 1 calc R
C10 C 0.6016(4) 0.0144(2) 0.1900(3) 0.117(2) Uani 1 1 d .
H10 H 0.5535 -0.0130 0.2067 0.140 Uiso 1 1 calc R
C11 C 0.6855(3) 0.05130(16) 0.2125(2) 0.0841(14) Uani 1 1 d .
H11 H 0.6945 0.0490 0.2443 0.101 Uiso 1 1 calc R
C12 C 0.7546(3) 0.09100(14) 0.18738(13) 0.0573(8) Uani 1 1 d .
C13 C 0.8608(3) 0.12697(15) 0.25466(10) 0.0552(8) Uani 1 1 d .
H13A H 0.8822 0.0857 0.2644 0.066 Uiso 1 1 calc R
H13B H 0.7862 0.1391 0.2704 0.066 Uiso 1 1 calc R
C14 C 0.9594(3) 0.16953(14) 0.26570(9) 0.0497(7) Uani 1 1 d .
C15 C 0.9984(4) 0.1837(2) 0.30901(11) 0.0702(10) Uani 1 1 d .
H15 H 0.9590 0.1669 0.3345 0.084 Uiso 1 1 calc R
C16 C 1.0928(4) 0.22157(19) 0.31476(13) 0.0744(11) Uani 1 1 d .
H16 H 1.1197 0.2318 0.3442 0.089 Uiso 1 1 calc R
C17 C 1.1486(4) 0.24479(15) 0.27760(14) 0.0700(10) Uani 1 1 d .
H17 H 1.2161 0.2705 0.2811 0.084 Uiso 1 1 calc R
C18 C 1.1070(3) 0.23089(13) 0.23455(12) 0.0560(7) Uani 1 1 d .
H18 H 1.1450 0.2479 0.2089 0.067 Uiso 1 1 calc R
C19 C 0.9579(3) 0.28413(16) 0.13050(11) 0.0605(8) Uani 1 1 d .
C21 C 0.4118(3) 0.28552(12) 0.06751(9) 0.0445(6) Uani 1 1 d .
C22 C 0.5194(3) 0.25441(15) 0.06140(11) 0.0572(7) Uani 1 1 d .
H22 H 0.5924 0.2716 0.0718 0.069 Uiso 1 1 calc R
C23 C 0.5210(4) 0.19829(18) 0.04019(14) 0.0748(11) Uani 1 1 d .
H23 H 0.5944 0.1770 0.0369 0.090 Uiso 1 1 calc R
C24 C 0.4156(5) 0.17366(18) 0.02390(15) 0.0847(13) Uani 1 1 d .
H24 H 0.4170 0.1356 0.0093 0.102 Uiso 1 1 calc R
C25 C 0.3074(5) 0.20437(19) 0.02879(16) 0.0835(12) Uani 1 1 d .
H25 H 0.2353 0.1877 0.0172 0.100 Uiso 1 1 calc R
C26 C 0.3061(3) 0.25949(15) 0.05075(13) 0.0636(8) Uani 1 1 d .
H26 H 0.2320 0.2801 0.0546 0.076 Uiso 1 1 calc R
C27 C 0.4343(2) 0.36143(12) 0.19610(9) 0.0406(5) Uani 1 1 d .
C28 C 0.4336(3) 0.35662(14) 0.24322(9) 0.0483(6) Uani 1 1 d .
H28 H 0.3675 0.3382 0.2580 0.058 Uiso 1 1 calc R
C29 C 0.5288(3) 0.37851(15) 0.26836(9) 0.0532(7) Uani 1 1 d .
H29 H 0.5284 0.3744 0.3002 0.064 Uiso 1 1 calc R
C30 C 0.6242(3) 0.40629(14) 0.24721(10) 0.0520(7) Uani 1 1 d .
H30 H 0.6889 0.4217 0.2646 0.062 Uiso 1 1 calc R
C31 C 0.6259(3) 0.41182(14) 0.20027(9) 0.0472(6) Uani 1 1 d .
H31 H 0.6918 0.4310 0.1859 0.057 Uiso 1 1 calc R
C32 C 0.5315(2) 0.38931(12) 0.17437(8) 0.0397(5) Uani 1 1 d .
C33 C 0.6228(3) 0.42660(14) 0.10535(9) 0.0480(6) Uani 1 1 d .
H33A H 0.7011 0.4074 0.1117 0.058 Uiso 1 1 calc R
H33B H 0.6247 0.4684 0.1169 0.058 Uiso 1 1 calc R
C34 C 0.5986(2) 0.42652(12) 0.05580(9) 0.0424(6) Uani 1 1 d .
C35 C 0.6734(3) 0.45267(14) 0.02350(10) 0.0526(7) Uani 1 1 d .
H35 H 0.7455 0.4725 0.0321 0.063 Uiso 1 1 calc R
C36 C 0.6402(3) 0.44906(14) -0.02132(10) 0.0550(8) Uani 1 1 d .
H36 H 0.6895 0.4664 -0.0440 0.066 Uiso 1 1 calc R
C37 C 0.5350(3) 0.42014(14) -0.03310(9) 0.0519(7) Uani 1 1 d .
H37 H 0.5108 0.4178 -0.0638 0.062 Uiso 1 1 calc R
C38 C 0.4656(3) 0.39466(13) 0.00042(9) 0.0455(6) Uani 1 1 d .
H38 H 0.3940 0.3740 -0.0075 0.055 Uiso 1 1 calc R
C39 C 0.1979(2) 0.42274(12) 0.05735(9) 0.0423(6) Uani 1 1 d .
N2 N 0.8429(2) 0.12857(11) 0.20614(8) 0.0469(5) Uani 1 1 d .
N1 N 1.0123(2) 0.19317(10) 0.22923(8) 0.0446(5) Uani 1 1 d .
N3 N 0.9728(3) 0.23897(13) 0.15074(10) 0.0667(8) Uani 1 1 d .
N22 N 0.52642(19) 0.39288(10) 0.12697(7) 0.0400(5) Uani 1 1 d .
N21 N 0.4975(2) 0.39853(10) 0.04430(7) 0.0397(5) Uani 1 1 d .
N23 N 0.2794(2) 0.39908(11) 0.07493(8) 0.0451(5) Uani 1 1 d .
S1 S 0.82433(7) 0.14974(5) 0.11202(3) 0.0648(2) Uani 1 1 d .
S2 S 0.94388(14) 0.34502(5) 0.10383(4) 0.0925(4) Uani 1 1 d .
S21 S 0.31831(6) 0.33514(4) 0.16104(2) 0.04777(18) Uani 1 1 d .
S22 S 0.08854(7) 0.45610(4) 0.03332(3) 0.0610(2) Uani 1 1 d .
Si1 Si 0.94644(7) 0.16484(3) 0.17095(2) 0.04147(18) Uani 1 1 d .
Si21 Si 0.40819(6) 0.36101(3) 0.09613(2) 0.03613(16) Uani 1 1 d .

loop_
_atom_site_aniso_label
_atom_site_aniso_U_11
_atom_site_aniso_U_22
_atom_site_aniso_U_33
_atom_site_aniso_U_23
_atom_site_aniso_U_13
_atom_site_aniso_U_12
C1 0.0362(12) 0.0556(15) 0.0368(12) -0.0043(11) 0.0006(10) 0.0007(11)
C2 0.0448(15) 0.088(2) 0.0409(14) -0.0061(14) 0.0052(12) -0.0101(16)
C3 0.0357(15) 0.148(4) 0.0447(16) -0.028(2) 0.0039(12) -0.006(2)
C4 0.056(2) 0.092(3) 0.065(2) -0.038(2) -0.0166(16) 0.023(2)
C5 0.062(2) 0.060(2) 0.087(3) -0.0177(18) -0.0196(19) 0.0119(17)
C6 0.0486(16) 0.0522(17) 0.070(2) -0.0063(15) 0.0004(14) 0.0065(14)
C7 0.0388(15) 0.066(2) 0.093(3) -0.0238(18) -0.0069(15) 0.0131(14)
C8 0.0415(18) 0.077(3) 0.158(5) -0.047(3) -0.017(2) 0.0104(19)
C9 0.052(2) 0.070(3) 0.251(9) -0.048(4) -0.026(4) 0.013(2)
C10 0.039(2) 0.053(2) 0.260(8) 0.018(4) 0.019(3) 0.0016(17)
C11 0.0418(17) 0.0505(19) 0.160(4) 0.019(2) 0.018(2) 0.0085(15)
C12 0.0325(13) 0.0434(15) 0.096(2) 0.0007(15) 0.0096(14) 0.0062(12)
C13 0.0514(16) 0.0636(18) 0.0506(16) 0.0188(14) 0.0178(13) 0.0138(14)
C14 0.0553(16) 0.0521(16) 0.0417(14) 0.0056(12) 0.0065(12) 0.0212(14)
C15 0.079(2) 0.085(3) 0.0466(17) -0.0014(17) -0.0017(16) 0.035(2)
C16 0.092(3) 0.072(2) 0.059(2) -0.0132(18) -0.021(2) 0.035(2)
C17 0.078(2) 0.0428(16) 0.089(3) -0.0163(17) -0.029(2) 0.0140(16)
C18 0.0605(18) 0.0381(14) 0.069(2) 0.0013(13) -0.0094(15) 0.0022(13)
C19 0.078(2) 0.0564(18) 0.0476(16) 0.0063(14) -0.0065(15) -0.0001(16)
C21 0.0508(15) 0.0421(13) 0.0405(13) 0.0047(11) 0.0042(11) -0.0011(12)
C22 0.0585(18) 0.0555(17) 0.0575(17) -0.0019(14) 0.0076(14) 0.0101(15)
C23 0.087(3) 0.061(2) 0.076(2) -0.0012(18) 0.022(2) 0.017(2)
C24 0.117(4) 0.053(2) 0.084(3) -0.0182(19) 0.016(3) -0.002(2)
C25 0.095(3) 0.060(2) 0.095(3) -0.016(2) -0.007(2) -0.016(2)
C26 0.0607(19) 0.0495(17) 0.081(2) -0.0087(16) -0.0028(17) -0.0098(15)
C27 0.0402(13) 0.0456(14) 0.0361(12) 0.0033(10) 0.0026(10) 0.0108(11)
C28 0.0510(15) 0.0577(16) 0.0362(13) 0.0069(11) 0.0056(11) 0.0139(13)
C29 0.0627(18) 0.0613(18) 0.0357(13) 0.0014(12) 0.0001(12) 0.0219(15)
C30 0.0543(16) 0.0597(17) 0.0422(14) -0.0055(13) -0.0117(12) 0.0138(14)
C31 0.0439(14) 0.0551(16) 0.0426(14) -0.0009(12) -0.0034(11) 0.0037(12)
C32 0.0389(13) 0.0451(14) 0.0349(12) 0.0011(10) -0.0020(10) 0.0070(11)
C33 0.0414(14) 0.0604(17) 0.0421(14) 0.0016(12) 0.0020(11) -0.0164(13)
C34 0.0432(14) 0.0431(13) 0.0408(13) -0.0007(10) 0.0071(11) -0.0079(11)
C35 0.0575(17) 0.0524(16) 0.0480(15) -0.0030(12) 0.0158(13) -0.0162(14)
C36 0.074(2) 0.0480(15) 0.0426(14) -0.0017(12) 0.0220(14) -0.0095(15)
C37 0.072(2) 0.0480(15) 0.0361(13) -0.0021(11) 0.0074(13) -0.0037(14)
C38 0.0555(16) 0.0476(15) 0.0333(12) 0.0001(10) 0.0013(11) -0.0053(12)
C39 0.0428(14) 0.0418(13) 0.0422(13) 0.0012(10) -0.0003(11) -0.0052(11)
N2 0.0402(12) 0.0481(13) 0.0523(13) 0.0065(10) 0.0071(10) 0.0050(10)
N1 0.0499(13) 0.0372(11) 0.0468(12) 0.0026(9) 0.0015(10) 0.0092(10)
N3 0.086(2) 0.0547(16) 0.0592(16) 0.0177(13) -0.0061(15) 0.0017(15)
N22 0.0366(11) 0.0482(12) 0.0351(10) 0.0025(9) 0.0034(8) -0.0063(9)
N21 0.0434(11) 0.0411(11) 0.0347(10) 0.0017(8) 0.0028(9) -0.0045(9)
N23 0.0426(12) 0.0490(13) 0.0437(11) 0.0047(10) -0.0018(10) 0.0013(10)
S1 0.0464(4) 0.0979(7) 0.0500(4) -0.0084(4) -0.0040(3) 0.0105(4)
S2 0.1282(10) 0.0659(6) 0.0833(7) 0.0332(5) -0.0221(7) -0.0022(6)
S21 0.0396(3) 0.0634(4) 0.0403(3) 0.0051(3) 0.0059(3) -0.0072(3)
S22 0.0465(4) 0.0638(5) 0.0728(5) 0.0230(4) -0.0166(4) -0.0025(4)
Si1 0.0403(4) 0.0449(4) 0.0392(4) 0.0050(3) 0.0040(3) 0.0042(3)
Si21 0.0340(3) 0.0403(4) 0.0341(3) 0.0018(3) 0.0006(2) -0.0015(3)

loop_
_atom_type_symbol
_atom_type_description
_atom_type_scat_dispersion_real
_atom_type_scat_dispersion_imag
_atom_type_scat_source
C C 0.0033 0.0016 'International Tables Vol C Tables 4.2.6.8 and 6.1.1.4'
H H 0.0000 0.0000 'International Tables Vol C Tables 4.2.6.8 and 6.1.1.4'
N N 0.0061 0.0033 'International Tables Vol C Tables 4.2.6.8 and 6.1.1.4'
Si Si 0.0817 0.0704 'International Tables Vol C Tables 4.2.6.8 and 6.1.1.4'
S S 0.1246 0.1234 'International Tables Vol C Tables 4.2.6.8 and 6.1.1.4'

loop_
_geom_angle_atom_site_label_1
_geom_angle_atom_site_label_2
_geom_angle_atom_site_label_3
_geom_angle
C2 C1 C6 116.9(3)
C2 C1 Si1 125.4(3)
C6 C1 Si1 117.7(2)
C1 C2 C3 119.6(4)
C4 C3 C2 119.8(3)
C5 C4 C3 120.9(3)
C4 C5 C6 120.3(4)
C5 C6 C1 122.4(3)
C8 C7 C12 120.2(4)
C8 C7 S1 123.7(4)
C12 C7 S1 116.1(2)
C9 C8 C7 119.7(6)
C8 C9 C10 121.1(5)
C9 C10 C11 120.2(5)
C12 C11 C10 118.7(6)
C11 C12 N2 123.5(4)
C11 C12 C7 120.2(4)
N2 C12 C7 116.3(3)
N2 C13 C14 107.7(2)
N1 C14 C15 121.3(3)
N1 C14 C13 113.4(3)
C15 C14 C13 125.3(3)
C16 C15 C14 119.8(4)
C15 C16 C17 119.0(3)
C16 C17 C18 120.3(4)
N1 C18 C17 120.1(3)
N3 C19 S2 177.5(4)
C22 C21 C26 118.2(3)
C22 C21 Si21 121.2(2)
C26 C21 Si21 120.6(2)
C23 C22 C21 120.7(3)
C24 C23 C22 120.0(4)
C23 C24 C25 120.4(4)
C26 C25 C24 119.4(4)
C25 C26 C21 121.4(4)
C28 C27 C32 119.7(3)
C28 C27 S21 124.1(2)
C32 C27 S21 116.22(19)
C29 C28 C27 120.4(3)
C30 C29 C28 120.2(3)
C29 C30 C31 120.2(3)
C32 C31 C30 120.4(3)
C31 C32 C27 119.1(2)
C31 C32 N22 124.0(2)
C27 C32 N22 116.8(2)
N22 C33 C34 107.4(2)
N21 C34 C35 121.6(3)
N21 C34 C33 113.9(2)
C35 C34 C33 124.6(3)
C36 C35 C34 118.4(3)
C37 C36 C35 119.9(3)
C38 C37 C36 118.9(3)
N21 C38 C37 121.3(3)
N23 C39 S22 178.9(3)
C12 N2 C13 118.3(3)
C12 N2 Si1 119.9(2)
C13 N2 Si1 120.7(2)
C14 N1 C18 119.4(3)
C14 N1 Si1 114.7(2)
C18 N1 Si1 125.9(2)
C19 N3 Si1 159.3(3)
C32 N22 C33 116.0(2)
C32 N22 Si21 121.87(17)
C33 N22 Si21 122.10(18)
C34 N21 C38 119.9(2)
C34 N21 Si21 114.60(17)
C38 N21 Si21 125.39(19)
C39 N23 Si21 174.2(2)
C7 S1 Si1 94.00(13)
C27 S21 Si21 95.40(9)
N2 Si1 N3 137.39(14)
N2 Si1 C1 113.11(12)
N3 Si1 C1 108.75(15)
N2 Si1 N1 82.54(11)
N3 Si1 N1 86.50(12)
C1 Si1 N1 94.76(11)
N2 Si1 S1 89.76(9)
N3 Si1 S1 88.62(11)
C1 Si1 S1 102.74(9)
N1 Si1 S1 162.48(8)
N22 Si21 N23 126.79(12)
N22 Si21 C21 125.41(12)
N23 Si21 C21 106.31(12)
N22 Si21 N21 81.93(10)
N23 Si21 N21 86.14(10)
C21 Si21 N21 90.75(11)
N22 Si21 S21 89.50(8)
N23 Si21 S21 93.70(8)
C21 Si21 S21 99.73(9)
N21 Si21 S21 169.10(7)

loop_
_geom_bond_atom_site_label_1
_geom_bond_atom_site_label_2
_geom_bond_distance
C1 C2 1.395(4)
C1 C6 1.405(4)
C1 Si1 1.865(3)
C2 C3 1.424(5)
C3 C4 1.396(6)
C4 C5 1.315(6)
C5 C6 1.391(5)
C7 C8 1.393(5)
C7 C12 1.427(5)
C7 S1 1.751(4)
C8 C9 1.367(9)
C9 C10 1.409(10)
C10 C11 1.411(8)
C11 C12 1.388(5)
C12 N2 1.405(4)
C13 N2 1.453(4)
C13 C14 1.486(5)
C14 N1 1.339(4)
C14 C15 1.392(5)
C15 C16 1.358(6)
C16 C17 1.366(6)
C17 C18 1.393(5)
C18 N1 1.356(4)
C19 N3 1.180(4)
C19 S2 1.573(3)
C21 C22 1.396(4)
C21 C26 1.404(4)
C21 Si21 1.879(3)
C22 C23 1.395(5)
C23 C24 1.383(7)
C24 C25 1.392(7)
C25 C26 1.386(5)
C27 C28 1.402(4)
C27 C32 1.404(4)
C27 S21 1.759(3)
C28 C29 1.385(5)
C29 C30 1.380(5)
C30 C31 1.398(4)
C31 C32 1.395(4)
C32 N22 1.409(3)
C33 N22 1.458(3)
C33 C34 1.494(4)
C34 N21 1.332(3)
C34 C35 1.396(4)
C35 C36 1.382(4)
C36 C37 1.382(5)
C37 C38 1.381(4)
C38 N21 1.352(3)
C39 N23 1.172(4)
C39 S22 1.595(3)
N2 Si1 1.752(2)
N1 Si1 1.981(3)
N3 Si1 1.776(3)
N22 Si21 1.753(2)
N21 Si21 2.012(2)
N23 Si21 1.780(2)
S1 Si1 2.2404(11)
S21 Si21 2.2448(10)

loop_
_geom_torsion_atom_site_label_1
_geom_torsion_atom_site_label_2
_geom_torsion_atom_site_label_3
_geom_torsion_atom_site_label_4
_geom_torsion
C6 C1 C2 C3 0.1(4)
Si1 C1 C2 C3 -179.2(2)
C1 C2 C3 C4 -0.4(5)
C2 C3 C4 C5 0.4(5)
C3 C4 C5 C6 0.0(5)
C4 C5 C6 C1 -0.4(5)
C2 C1 C6 C5 0.3(5)
Si1 C1 C6 C5 179.7(3)
C12 C7 C8 C9 0.2(5)
S1 C7 C8 C9 -177.9(3)
C7 C8 C9 C10 1.4(7)
C8 C9 C10 C11 -1.6(7)
C9 C10 C11 C12 0.0(6)
C10 C11 C12 N2 -178.3(3)
C10 C11 C12 C7 1.6(5)
C8 C7 C12 C11 -1.7(5)
S1 C7 C12 C11 176.6(2)
C8 C7 C12 N2 178.2(3)
S1 C7 C12 N2 -3.6(4)
N2 C13 C14 N1 -5.9(3)
N2 C13 C14 C15 175.7(3)
N1 C14 C15 C16 -0.9(5)
C13 C14 C15 C16 177.4(3)
C14 C15 C16 C17 -0.5(5)
C15 C16 C17 C18 1.6(5)
C16 C17 C18 N1 -1.4(5)
C26 C21 C22 C23 -1.5(5)
Si21 C21 C22 C23 179.8(3)
C21 C22 C23 C24 1.7(6)
C22 C23 C24 C25 -0.4(7)
C23 C24 C25 C26 -1.0(7)
C24 C25 C26 C21 1.1(6)
C22 C21 C26 C25 0.1(5)
Si21 C21 C26 C25 178.8(3)
C32 C27 C28 C29 -0.8(4)
S21 C27 C28 C29 180.0(2)
C27 C28 C29 C30 1.2(4)
C28 C29 C30 C31 -0.8(4)
C29 C30 C31 C32 -0.1(4)
C30 C31 C32 C27 0.5(4)
C30 C31 C32 N22 -179.8(3)
C28 C27 C32 C31 -0.1(4)
S21 C27 C32 C31 179.3(2)
C28 C27 C32 N22 -179.8(2)
S21 C27 C32 N22 -0.5(3)
N22 C33 C34 N21 1.9(4)
N22 C33 C34 C35 -177.8(3)
N21 C34 C35 C36 0.1(5)
C33 C34 C35 C36 179.8(3)
C34 C35 C36 C37 0.1(5)
C35 C36 C37 C38 -0.8(5)
C36 C37 C38 N21 1.3(5)
C11 C12 N2 C13 -1.7(4)
C7 C12 N2 C13 178.5(3)
C11 C12 N2 Si1 166.3(2)
C7 C12 N2 Si1 -13.5(3)
C14 C13 N2 C12 179.0(2)
C14 C13 N2 Si1 11.1(3)
C15 C14 N1 C18 1.1(4)
C13 C14 N1 C18 -177.4(2)
C15 C14 N1 Si1 178.0(2)
C13 C14 N1 Si1 -0.5(3)
C17 C18 N1 C14 0.0(4)
C17 C18 N1 Si1 -176.5(2)
S2 C19 N3 Si1 -162(7)
C31 C32 N22 C33 -4.9(4)
C27 C32 N22 C33 174.8(2)
C31 C32 N22 Si21 177.4(2)
C27 C32 N22 Si21 -2.9(3)
C34 C33 N22 C32 -178.3(2)
C34 C33 N22 Si21 -0.6(3)
C35 C34 N21 C38 0.4(4)
C33 C34 N21 C38 -179.3(3)
C35 C34 N21 Si21 177.3(2)
C33 C34 N21 Si21 -2.4(3)
C37 C38 N21 C34 -1.1(4)
C37 C38 N21 Si21 -177.6(2)
S22 C39 N23 Si21 -87(15)
C8 C7 S1 Si1 -168.3(3)
C12 C7 S1 Si1 13.5(2)
C28 C27 S21 Si21 -178.2(2)
C32 C27 S21 Si21 2.5(2)
C12 N2 Si1 N3 106.4(3)
C13 N2 Si1 N3 -85.9(3)
C12 N2 Si1 C1 -85.1(2)
C13 N2 Si1 C1 82.6(2)
C12 N2 Si1 N1 -177.1(2)
C13 N2 Si1 N1 -9.4(2)
C12 N2 Si1 S1 18.7(2)
C13 N2 Si1 S1 -173.6(2)
C19 N3 Si1 N2 -68.4(9)
C19 N3 Si1 C1 122.7(9)
C19 N3 Si1 N1 -143.4(9)
C19 N3 Si1 S1 19.7(9)
C2 C1 Si1 N2 -171.7(2)
C6 C1 Si1 N2 9.0(3)
C2 C1 Si1 N3 0.1(3)
C6 C1 Si1 N3 -179.2(2)
C2 C1 Si1 N1 -87.8(3)
C6 C1 Si1 N1 92.9(2)
C2 C1 Si1 S1 93.0(2)
C6 C1 Si1 S1 -86.3(2)
C14 N1 Si1 N2 5.3(2)
C18 N1 Si1 N2 -178.0(2)
C14 N1 Si1 N3 144.0(2)
C18 N1 Si1 N3 -39.3(3)
C14 N1 Si1 C1 -107.4(2)
C18 N1 Si1 C1 69.3(2)
C14 N1 Si1 S1 69.9(4)
C18 N1 Si1 S1 -113.4(3)
C7 S1 Si1 N2 -16.01(13)
C7 S1 Si1 N3 -153.43(16)
C7 S1 Si1 C1 97.66(14)
C7 S1 Si1 N1 -79.6(3)
C32 N22 Si21 N23 98.1(2)
C33 N22 Si21 N23 -79.5(3)
C32 N22 Si21 C21 -97.8(2)
C33 N22 Si21 C21 84.6(3)
C32 N22 Si21 N21 177.1(2)
C33 N22 Si21 N21 -0.5(2)
C32 N22 Si21 S21 3.8(2)
C33 N22 Si21 S21 -173.8(2)
C39 N23 Si21 N22 118(2)
C39 N23 Si21 C21 -48(2)
C39 N23 Si21 N21 42(2)
C39 N23 Si21 S21 -149(2)
C22 C21 Si21 N22 -13.1(3)
C26 C21 Si21 N22 168.3(2)
C22 C21 Si21 N23 153.8(2)
C26 C21 Si21 N23 -24.8(3)
C22 C21 Si21 N21 67.6(2)
C26 C21 Si21 N21 -111.0(3)
C22 C21 Si21 S21 -109.4(2)
C26 C21 Si21 S21 72.0(3)
C34 N21 Si21 N22 1.7(2)
C38 N21 Si21 N22 178.4(2)
C34 N21 Si21 N23 129.7(2)
C38 N21 Si21 N23 -53.6(2)
C34 N21 Si21 C21 -124.0(2)
C38 N21 Si21 C21 52.7(2)
C34 N21 Si21 S21 40.2(5)
C38 N21 Si21 S21 -143.1(3)
C27 S21 Si21 N22 -3.11(12)
C27 S21 Si21 N23 -129.95(12)
C27 S21 Si21 C21 122.79(13)
C27 S21 Si21 N21 -41.2(4)
